data_7243542
loop_
_publ_author_name
'Ndamyabera, Christophe A.'
'Chatterjee, Nabanita'
'Oliver, Clive L.'
'Bourne, Susan A.'

_publ_section_title
;
 Robust pyridylbenzoate metal--organic frameworks as sorbents for volatile
 solvents and gases
;
_journal_issue 40
_journal_name_full CrystEngComm
_journal_page_first 7162
_journal_page_last 7170
_journal_paper_doi 10.1039/D1CE01052B
_journal_volume 23
_journal_year 2021
_chemical_formula_sum 'C24 H16 Co N2 O4'
_chemical_formula_weight 455.32
_space_group_crystal_system monoclinic
_space_group_IT_number 14
_space_group_name_Hall '-P 2ybc'
_space_group_name_H-M_alt 'P 1 21/c 1'
_atom_sites_solution_hydrogens geom
_audit_creation_method SHELXL-2018/3
_audit_update_record
;
2021-07-31 deposited with the CCDC.	2021-09-20 downloaded from the CCDC.
;
_cell_angle_alpha 90
_cell_angle_beta 98.482(2)
_cell_angle_gamma 90
_cell_formula_units_Z 4
_cell_length_a 10.4014(11)
_cell_length_b 16.1330(17)
_cell_length_c 14.6878(15)
_cell_measurement_reflns_used 13599
_cell_measurement_temperature 293(2)
_cell_measurement_theta_max 25.043
_cell_measurement_theta_min 1.886
_cell_volume 2437.7(4)
_computing_cell_refinement 'SAINT-Plus (Bruker, 2004)'
_computing_data_collection 'APEX2 (Bruker, 2005)'
_computing_data_reduction 'SAINT-Plus and XPREP (Bruker 2004)'
_computing_molecular_graphics 'X-Seed (Barbour, 1999)'
_computing_structure_refinement 'SHELXL-2018/3 (Sheldrick, 2018)'
_computing_structure_solution 'SHELXT 2014/5 (Sheldrick, 2014)'
_diffrn_ambient_temperature 293(2)
_diffrn_measured_fraction_theta_full 0.997
_diffrn_measured_fraction_theta_max 0.997
_diffrn_measurement_device_type 'Bruker Kappa Duo Apex II diffractometer'
_diffrn_measurement_method '1.2\% \f scans and \w scans'
_diffrn_radiation_type MoK\a
_diffrn_radiation_wavelength 0.71073
_diffrn_reflns_av_R_equivalents 0.0430
_diffrn_reflns_av_unetI/netI 0.0529
_diffrn_reflns_Laue_measured_fraction_full 0.997
_diffrn_reflns_Laue_measured_fraction_max 0.997
_diffrn_reflns_limit_h_max 12
_diffrn_reflns_limit_h_min -12
_diffrn_reflns_limit_k_max 19
_diffrn_reflns_limit_k_min -17
_diffrn_reflns_limit_l_max 17
_diffrn_reflns_limit_l_min -13
_diffrn_reflns_number 13599
_diffrn_reflns_point_group_measured_fraction_full 0.997
_diffrn_reflns_point_group_measured_fraction_max 0.997
_diffrn_reflns_theta_full 25.043
_diffrn_reflns_theta_max 25.043
_diffrn_reflns_theta_min 1.886
_diffrn_source 'fine-focus sealed tube'
_exptl_absorpt_coefficient_mu 0.733
_exptl_absorpt_correction_type multi-scan
_exptl_absorpt_process_details '(SADABS; Sheldrick, 1996)'
_exptl_crystal_colour purple
_exptl_crystal_density_diffrn 1.241
_exptl_crystal_density_method 'not measured'
_exptl_crystal_description block
_exptl_crystal_F_000 932
_exptl_crystal_size_max 0.180
_exptl_crystal_size_mid 0.120
_exptl_crystal_size_min 0.080
_exptl_transmission_factor_max 0.943
_exptl_transmission_factor_min 0.876
_refine_diff_density_max 0.488
_refine_diff_density_min -0.361
_refine_diff_density_rms 0.067
_refine_ls_extinction_method none
_refine_ls_goodness_of_fit_ref 1.031
_refine_ls_hydrogen_treatment mixed
_refine_ls_matrix_type full
_refine_ls_number_parameters 358
_refine_ls_number_reflns 4301
_refine_ls_number_restraints 0
_refine_ls_restrained_S_all 1.031
_refine_ls_R_factor_all 0.0749
_refine_ls_R_factor_gt 0.0430
_refine_ls_shift/su_max 0.000
_refine_ls_shift/su_mean 0.000
_refine_ls_structure_factor_coef Fsqd
_refine_ls_weighting_details 'w=1/[\s^2^(Fo^2^)+(0.0417P)^2^+2.3566P] where P=(Fo^2^+2Fc^2^)/3'
_refine_ls_weighting_scheme calc
_refine_ls_wR_factor_gt 0.0959
_refine_ls_wR_factor_ref 0.1071
_reflns_Friedel_coverage 0.000
_reflns_number_gt 3067
_reflns_number_total 4301
_reflns_threshold_expression 'I > 2\s(I)'
_cod_data_source_file d1ce01052b2.cif
_cod_data_source_block 1dI2d_final
_cod_depositor_comments 'Adding full bibliography for 7243541--7243544.cif.'
_cod_original_sg_symbol_H-M 'P 21/c'
_cod_database_code 7243542
_shelx_shelxl_version_number 2018/3
_shelx_space_group_comment
;
The symmetry employed for this shelxl refinement is uniquely defined
by the following loop, which should always be used as a source of
symmetry information in preference to the above space-group names.
They are only intended as comments.
;
_shelx_estimated_absorpt_t_min 0.879
_shelx_estimated_absorpt_t_max 0.944

loop_
_space_group_symop_operation_xyz
'x, y, z'
'-x, y+1/2, -z+1/2'
'-x, -y, -z'
'x, -y-1/2, z-1/2'

loop_
_atom_site_label
_atom_site_type_symbol
_atom_site_fract_x
_atom_site_fract_y
_atom_site_fract_z
_atom_site_U_iso_or_equiv
_atom_site_adp_type
_atom_site_occupancy
_atom_site_site_symmetry_order
_atom_site_calc_flag
_atom_site_refinement_flags_posn
_atom_site_refinement_flags_adp
_atom_site_refinement_flags_occupancy
_atom_site_disorder_assembly
_atom_site_disorder_group
Co1 Co 0.36271(4) 0.57938(3) 0.03753(3) 0.02102(14) Uani 1 1 d . . . . .
C31 C -0.1882(14) 0.2716(11) 0.2657(11) 0.042(4) Uani 0.465(17) 1 d . . P A 2
H31 H -0.274232 0.262752 0.240035 0.051 Uiso 0.465(17) 1 calc R U P A 2
C41 C -0.1075(15) 0.3224(12) 0.2183(11) 0.049(4) Uani 0.465(17) 1 d . . P A 2
H41 H -0.142908 0.347640 0.163383 0.059 Uiso 0.465(17) 1 calc R U P A 2
C61 C 0.0709(11) 0.2900(11) 0.3321(8) 0.051(4) Uani 0.465(17) 1 d . . P A 2
H61 H 0.159381 0.293492 0.353564 0.061 Uiso 0.465(17) 1 calc R U P A 2
C71 C -0.0071(10) 0.2419(10) 0.3787(7) 0.043(3) Uani 0.465(17) 1 d . . P A 2
H71 H 0.027741 0.213024 0.431410 0.051 Uiso 0.465(17) 1 calc R U P A 2
C91 C 0.4882(15) 0.6989(10) 0.3973(12) 0.031(5) Uani 0.196(5) 1 d . . P B 2
H91 H 0.451796 0.648032 0.378259 0.037 Uiso 0.196(5) 1 calc R U P B 2
C101 C 0.4201(15) 0.7576(11) 0.4403(12) 0.029(5) Uani 0.196(5) 1 d . . P B 2
H101 H 0.334602 0.746174 0.447782 0.035 Uiso 0.196(5) 1 calc R U P B 2
C111 C 0.596(2) 0.8346(13) 0.4704(15) 0.035(5) Uani 0.196(5) 1 d . . P B 2
H111 H 0.642050 0.877524 0.502775 0.043 Uiso 0.196(5) 1 calc R U P B 2
C121 C 0.670(2) 0.7794(16) 0.4248(19) 0.047(7) Uani 0.196(5) 1 d . . P B 2
H121 H 0.759117 0.788745 0.427696 0.056 Uiso 0.196(5) 1 calc R U P B 2
O1A O 0.52492(19) 0.52862(13) 0.10730(14) 0.0258(5) Uani 1 1 d . . . . .
N1A N 0.4749(3) 0.83305(17) 0.47266(18) 0.0274(6) Uani 1 1 d . . . . .
C1A C 0.6455(3) 0.51984(19) 0.1290(2) 0.0222(7) Uani 1 1 d . . . . .
O2A O 0.71348(19) 0.47462(13) 0.08517(14) 0.0248(5) Uani 1 1 d . . . . .
C2A C 0.7114(3) 0.5642(2) 0.2119(2) 0.0280(8) Uani 1 1 d . . . . .
C3A C 0.6409(3) 0.6187(2) 0.2593(2) 0.0283(8) Uani 1 1 d . . . . .
H3A H 0.552345 0.625453 0.239842 0.034 Uiso 1 1 calc R U . . .
C4A C 0.6999(3) 0.6629(2) 0.3345(3) 0.0406(10) Uani 1 1 d . . . . .
C5A C 0.8331(4) 0.6537(3) 0.3618(3) 0.0652(14) Uani 1 1 d . . . . .
H5A H 0.874589 0.683953 0.411533 0.078 Uiso 1 1 calc R U . . .
C6A C 0.9041(4) 0.5997(3) 0.3152(3) 0.0746(17) Uani 1 1 d . . . . .
H6A H 0.992776 0.593183 0.334646 0.090 Uiso 1 1 calc R U . . .
C7A C 0.8444(3) 0.5554(3) 0.2402(3) 0.0498(11) Uani 1 1 d . . . . .
H7A H 0.892776 0.519791 0.208790 0.060 Uiso 1 1 calc R U . . .
C8A C 0.6232(3) 0.7218(2) 0.3831(3) 0.0352(9) Uani 1 1 d . . . . .
C9A C 0.5184(4) 0.7667(3) 0.3345(3) 0.0417(14) Uani 0.804(5) 1 d . . P B 1
H9A H 0.496783 0.760073 0.271146 0.053(15) Uiso 0.804(5) 1 calc R . P B 1
C10A C 0.4487(4) 0.8201(3) 0.3810(3) 0.0391(13) Uani 0.804(5) 1 d . . P B 1
H10A H 0.379756 0.848823 0.347673 0.038(13) Uiso 0.804(5) 1 calc R . P B 1
C11A C 0.5788(5) 0.7959(4) 0.5149(4) 0.0458(15) Uani 0.804(5) 1 d . . P B 1
H11A H 0.602659 0.805881 0.577475 0.073(18) Uiso 0.804(5) 1 calc R . P B 1
C12A C 0.6540(6) 0.7433(4) 0.4726(4) 0.0516(17) Uani 0.804(5) 1 d . . P B 1
H12A H 0.728973 0.721551 0.506470 0.069(17) Uiso 0.804(5) 1 calc R . P B 1
O1B O -0.3390(2) 0.16311(14) 0.35072(15) 0.0311(6) Uani 1 1 d . . . . .
N1B N 0.2574(2) 0.48916(17) 0.10549(18) 0.0286(7) Uani 1 1 d . . . . .
C1B C -0.2306(3) 0.1843(2) 0.3925(2) 0.0275(8) Uani 1 1 d . . . . .
O2B O -0.1921(2) 0.16095(15) 0.47354(15) 0.0338(6) Uani 1 1 d . . . . .
C2B C -0.1435(3) 0.2374(2) 0.3443(2) 0.0303(8) Uani 1 1 d . . . . .
C3B C -0.1596(11) 0.2415(8) 0.2470(8) 0.029(2) Uani 0.535(17) 1 d . . P A 1
H3B H -0.225513 0.210788 0.212892 0.034 Uiso 0.535(17) 1 calc R U P A 1
C4B C -0.0817(12) 0.2888(7) 0.2022(8) 0.028(2) Uani 0.535(17) 1 d . . P A 1
H4B H -0.095139 0.290469 0.138230 0.034 Uiso 0.535(17) 1 calc R U P A 1
C5B C 0.0179(3) 0.3347(2) 0.2510(2) 0.0317(8) Uani 1 1 d . . . . .
C6B C 0.0279(10) 0.3378(9) 0.3454(6) 0.043(3) Uani 0.535(17) 1 d . . P A 1
H6B H 0.087862 0.373252 0.378651 0.052 Uiso 0.535(17) 1 calc R U P A 1
C7B C -0.0511(10) 0.2884(8) 0.3911(5) 0.038(3) Uani 0.535(17) 1 d . . P A 1
H7B H -0.041118 0.289925 0.455046 0.045 Uiso 0.535(17) 1 calc R U P A 1
C8B C 0.1017(3) 0.3873(2) 0.2007(2) 0.0313(8) Uani 1 1 d . . . . .
C9B C 0.0682(3) 0.4063(3) 0.1089(2) 0.0479(11) Uani 1 1 d . . . . .
H9B H -0.008102 0.385021 0.076334 0.057 Uiso 1 1 calc R U . . .
C10B C 0.1465(3) 0.4562(3) 0.0651(3) 0.0442(10) Uani 1 1 d . . . . .
H10B H 0.120308 0.467697 0.003081 0.053 Uiso 1 1 calc R U . . .
C11B C 0.2903(3) 0.4702(3) 0.1940(3) 0.0454(11) Uani 1 1 d . . . . .
H11B H 0.367808 0.491689 0.224656 0.054 Uiso 1 1 calc R U . . .
C12B C 0.2177(3) 0.4211(3) 0.2430(3) 0.0474(11) Uani 1 1 d . . . . .
H12B H 0.246293 0.410384 0.304898 0.057 Uiso 1 1 calc R U . . .

loop_
_atom_site_aniso_label
_atom_site_aniso_U_11
_atom_site_aniso_U_22
_atom_site_aniso_U_33
_atom_site_aniso_U_23
_atom_site_aniso_U_13
_atom_site_aniso_U_12
Co1 0.0200(2) 0.0222(2) 0.0226(2) -0.0006(2) 0.00892(17) 0.0011(2)
C31 0.018(6) 0.069(11) 0.040(8) 0.024(7) 0.004(5) -0.015(6)
C41 0.035(7) 0.062(12) 0.049(9) 0.031(8) 0.001(6) -0.013(7)
C61 0.025(5) 0.073(10) 0.053(7) 0.033(7) 0.000(5) -0.012(6)
C71 0.032(5) 0.049(8) 0.047(6) 0.025(5) 0.006(5) 0.000(5)
C91 0.031(10) 0.019(10) 0.042(11) -0.022(8) 0.004(8) -0.010(7)
C101 0.015(8) 0.032(11) 0.043(12) -0.020(9) 0.009(8) -0.001(7)
C111 0.043(12) 0.026(12) 0.038(13) -0.012(10) 0.007(10) 0.003(9)
C121 0.033(11) 0.056(17) 0.060(17) -0.001(14) 0.033(13) 0.001(11)
O1A 0.0227(12) 0.0273(13) 0.0276(13) -0.0011(10) 0.0039(10) 0.0030(10)
N1A 0.0273(15) 0.0287(17) 0.0271(16) -0.0073(13) 0.0068(13) -0.0018(13)
C1A 0.0249(17) 0.0201(17) 0.0236(18) 0.0052(14) 0.0105(14) -0.0006(14)
O2A 0.0249(11) 0.0260(13) 0.0261(12) -0.0038(10) 0.0124(10) 0.0020(10)
C2A 0.0252(17) 0.030(2) 0.0288(19) -0.0063(16) 0.0031(15) 0.0034(14)
C3A 0.0223(17) 0.0306(19) 0.032(2) -0.0056(16) 0.0039(15) 0.0065(15)
C4A 0.0288(19) 0.047(2) 0.044(2) -0.020(2) -0.0010(17) 0.0078(17)
C5A 0.037(2) 0.083(3) 0.070(3) -0.052(3) -0.011(2) 0.016(2)
C6A 0.030(2) 0.099(4) 0.088(4) -0.056(3) -0.014(2) 0.023(2)
C7A 0.030(2) 0.061(3) 0.057(3) -0.030(2) 0.0028(19) 0.0132(19)
C8A 0.0250(18) 0.042(2) 0.037(2) -0.0193(19) -0.0002(16) 0.0054(17)
C9A 0.048(3) 0.044(3) 0.031(3) -0.010(2) 0.002(2) 0.013(2)
C10A 0.039(3) 0.040(3) 0.038(3) -0.008(2) 0.002(2) 0.013(2)
C11A 0.056(3) 0.048(4) 0.031(3) -0.008(3) -0.005(3) 0.024(3)
C12A 0.045(3) 0.058(4) 0.045(4) -0.023(3) -0.015(3) 0.025(3)
O1B 0.0229(12) 0.0368(14) 0.0330(13) 0.0114(12) 0.0025(10) -0.0101(10)
N1B 0.0244(15) 0.0355(17) 0.0269(16) 0.0048(14) 0.0067(13) -0.0059(13)
C1B 0.0273(19) 0.028(2) 0.029(2) 0.0011(16) 0.0089(16) -0.0023(15)
O2B 0.0303(13) 0.0452(15) 0.0256(14) 0.0083(12) 0.0036(11) -0.0129(11)
C2B 0.0248(18) 0.037(2) 0.030(2) 0.0069(18) 0.0045(16) -0.0061(16)
C3B 0.022(5) 0.043(6) 0.022(5) -0.009(4) 0.007(4) -0.006(4)
C4B 0.036(6) 0.030(6) 0.021(4) -0.001(4) 0.012(4) -0.010(4)
C5B 0.0261(19) 0.039(2) 0.0295(19) 0.0082(17) 0.0044(16) -0.0078(16)
C6B 0.033(5) 0.063(8) 0.030(4) 0.011(5) -0.006(4) -0.026(5)
C7B 0.036(5) 0.057(8) 0.018(4) 0.016(4) -0.002(3) -0.018(5)
C8B 0.0241(18) 0.038(2) 0.033(2) 0.0057(17) 0.0059(16) -0.0067(15)
C9B 0.034(2) 0.078(3) 0.028(2) 0.010(2) -0.0038(17) -0.033(2)
C10B 0.034(2) 0.069(3) 0.029(2) 0.013(2) 0.0028(17) -0.020(2)
C11B 0.031(2) 0.067(3) 0.036(2) 0.010(2) -0.0015(17) -0.0230(19)
C12B 0.037(2) 0.076(3) 0.028(2) 0.020(2) -0.0016(16) -0.021(2)

loop_
_atom_type_symbol
_atom_type_description
_atom_type_scat_dispersion_real
_atom_type_scat_dispersion_imag
_atom_type_scat_source
C C 0.0033 0.0016 'International Tables Vol C Tables 4.2.6.8 and 6.1.1.4'
H H 0.0000 0.0000 'International Tables Vol C Tables 4.2.6.8 and 6.1.1.4'
N N 0.0061 0.0033 'International Tables Vol C Tables 4.2.6.8 and 6.1.1.4'
O O 0.0106 0.0060 'International Tables Vol C Tables 4.2.6.8 and 6.1.1.4'
Co Co 0.3494 0.9721 'International Tables Vol C Tables 4.2.6.8 and 6.1.1.4'

loop_
_geom_angle_atom_site_label_1
_geom_angle_atom_site_label_2
_geom_angle_atom_site_label_3
_geom_angle
_geom_angle_site_symmetry_1
_geom_angle_site_symmetry_3
_geom_angle_publ_flag
O1A Co1 O2A 117.39(8) . 3_665 ?
O1A Co1 N1A 91.37(9) . 4_575 ?
O2A Co1 N1A 93.12(9) 3_665 4_575 ?
O1A Co1 N1B 86.25(9) . . ?
O2A Co1 N1B 87.89(9) 3_665 . ?
N1A Co1 N1B 177.62(11) 4_575 . ?
O1A Co1 O1B 92.77(9) . 2 ?
O2A Co1 O1B 148.98(8) 3_665 2 ?
N1A Co1 O1B 93.21(10) 4_575 2 ?
N1B Co1 O1B 87.01(10) . 2 ?
O1A Co1 O2B 152.67(9) . 2 ?
O2A Co1 O2B 89.21(8) 3_665 2 ?
N1A Co1 O2B 93.39(9) 4_575 2 ?
N1B Co1 O2B 88.78(9) . 2 ?
O1B Co1 O2B 60.11(8) 2 2 ?
O1A Co1 C1B 122.48(10) . 2 ?
O2A Co1 C1B 119.00(10) 3_665 2 ?
N1A Co1 C1B 96.02(10) 4_575 2 ?
N1B Co1 C1B 85.35(10) . 2 ?
O1B Co1 C1B 30.04(9) 2 2 ?
O2B Co1 C1B 30.22(9) 2 2 ?
C2B C31 C41 121.2(12) . . ?
C5B C41 C31 121.5(13) . . ?
C71 C61 C5B 121.0(8) . . ?
C61 C71 C2B 118.5(8) . . ?
C101 C91 C8A 116.6(13) . . ?
C91 C101 N1A 122.5(13) . . ?
N1A C111 C121 128.0(19) . . ?
C8A C121 C111 122.0(19) . . ?
C1A O1A Co1 154.9(2) . . ?
C11A N1A C10A 115.7(4) . . ?
C111 N1A C101 111.5(11) . . ?
C11A N1A Co1 123.8(3) . 4_576 ?
C10A N1A Co1 120.1(3) . 4_576 ?
O1A C1A O2A 123.5(3) . . ?
O1A C1A C2A 118.4(3) . . ?
O2A C1A C2A 118.1(3) . . ?
C1A O2A Co1 121.5(2) . 3_665 ?
C7A C2A C3A 119.2(3) . . ?
C7A C2A C1A 120.8(3) . . ?
C3A C2A C1A 119.9(3) . . ?
C4A C3A C2A 121.4(3) . . ?
C3A C4A C5A 118.8(3) . . ?
C3A C4A C8A 120.5(3) . . ?
C5A C4A C8A 120.7(3) . . ?
C6A C5A C4A 120.3(4) . . ?
C7A C6A C5A 120.6(4) . . ?
C6A C7A C2A 119.7(3) . . ?
C12A C8A C9A 114.5(4) . . ?
C121 C8A C4A 122.8(10) . . ?
C12A C8A C4A 124.3(4) . . ?
C9A C8A C4A 120.8(4) . . ?
C121 C8A C91 116.7(11) . . ?
C4A C8A C91 119.3(7) . . ?
C10A C9A C8A 119.7(4) . . ?
N1A C10A C9A 123.4(4) . . ?
N1A C11A C12A 123.9(5) . . ?
C8A C12A C11A 122.2(5) . . ?
C1B O1B Co1 89.67(19) . 2_545 ?
C10B N1B C11B 115.2(3) . . ?
C10B N1B Co1 122.1(2) . . ?
C11B N1B Co1 122.2(2) . . ?
O1B C1B O2B 121.4(3) . . ?
O1B C1B C2B 119.3(3) . . ?
O2B C1B C2B 119.3(3) . . ?
O1B C1B Co1 60.29(16) . 2_545 ?
O2B C1B Co1 61.56(16) . 2_545 ?
C2B C1B Co1 172.1(2) . 2_545 ?
C1B O2B Co1 88.22(19) . 2_545 ?
C7B C2B C3B 116.6(6) . . ?
C31 C2B C71 119.7(8) . . ?
C31 C2B C1B 120.0(7) . . ?
C7B C2B C1B 122.3(4) . . ?
C3B C2B C1B 120.9(6) . . ?
C71 C2B C1B 119.9(5) . . ?
C4B C3B C2B 121.8(11) . . ?
C3B C4B C5B 120.4(10) . . ?
C6B C5B C4B 118.8(6) . . ?
C41 C5B C61 117.4(8) . . ?
C41 C5B C8B 121.2(7) . . ?
C6B C5B C8B 121.1(4) . . ?
C4B C5B C8B 119.7(6) . . ?
C61 C5B C8B 121.2(5) . . ?
C5B C6B C7B 120.3(7) . . ?
C2B C7B C6B 121.6(7) . . ?
C9B C8B C12B 115.5(3) . . ?
C9B C8B C5B 122.1(3) . . ?
C12B C8B C5B 122.4(3) . . ?
C10B C9B C8B 120.5(3) . . ?
N1B C10B C9B 124.2(3) . . ?
N1B C11B C12B 124.3(3) . . ?
C11B C12B C8B 120.2(3) . . ?

loop_
_geom_bond_atom_site_label_1
_geom_bond_atom_site_label_2
_geom_bond_distance
_geom_bond_site_symmetry_2
_geom_bond_publ_flag
Co1 O1A 2.014(2) . ?
Co1 O2A 2.053(2) 3_665 ?
Co1 N1A 2.143(3) 4_575 ?
Co1 N1B 2.154(3) . ?
Co1 O1B 2.168(2) 2 ?
Co1 O2B 2.196(2) 2 ?
Co1 C1B 2.496(3) 2 ?
C31 C2B 1.302(15) . ?
C31 C41 1.43(2) . ?
C41 C5B 1.336(16) . ?
C61 C71 1.376(13) . ?
C61 C5B 1.431(11) . ?
C71 C2B 1.436(11) . ?
C91 C101 1.39(2) . ?
C91 C8A 1.496(16) . ?
C101 N1A 1.398(16) . ?
C111 N1A 1.27(2) . ?
C111 C121 1.41(3) . ?
C121 C8A 1.18(3) . ?
O1A C1A 1.255(3) . ?
N1A C11A 1.309(6) . ?
N1A C10A 1.350(5) . ?
C1A O2A 1.258(3) . ?
C1A C2A 1.489(4) . ?
C2A C7A 1.392(5) . ?
C2A C3A 1.395(4) . ?
C3A C4A 1.379(5) . ?
C4A C5A 1.393(5) . ?
C4A C8A 1.488(5) . ?
C5A C6A 1.387(5) . ?
C6A C7A 1.382(5) . ?
C8A C12A 1.352(7) . ?
C8A C9A 1.412(6) . ?
C9A C10A 1.372(6) . ?
C11A C12A 1.364(7) . ?
O1B C1B 1.249(4) . ?
N1B C10B 1.327(4) . ?
N1B C11B 1.331(4) . ?
C1B O2B 1.257(4) . ?
C1B C2B 1.498(4) . ?
C2B C7B 1.370(9) . ?
C2B C3B 1.417(12) . ?
C3B C4B 1.351(18) . ?
C4B C5B 1.385(13) . ?
C5B C6B 1.375(9) . ?
C5B C8B 1.490(4) . ?
C6B C7B 1.388(11) . ?
C8B C9B 1.376(5) . ?
C8B C12B 1.384(5) . ?
C9B C10B 1.372(5) . ?
C11B C12B 1.370(5) . ?

loop_
_geom_hbond_atom_site_label_D
_geom_hbond_atom_site_label_H
_geom_hbond_atom_site_label_A
_geom_hbond_distance_DH
_geom_hbond_distance_HA
_geom_hbond_distance_DA
_geom_hbond_angle_DHA
_geom_hbond_site_symmetry_A
_geom_hbond_publ_flag
C101^b H101^b O2B 0.93 2.51 3.136(15) 125.3 3_566 yes
C111^b H111^b O1A 0.93 2.59 3.147(18) 119.3 4_576 yes
C10A^a H10A^a O2A 0.93 2.51 3.091(5) 120.6 2_655 yes
C9B H9B O2B 0.93 2.38 3.298(4) 171.5 4_565 yes
C10B H10B O2A 0.93 2.49 3.030(4) 117.3 3_665 yes
C11B H11B O1A 0.93 2.61 3.063(4) 110.3 . yes
